data_1535368
loop_
_publ_author_name
'Mills, A.M.'
'Anderson, E.J.'
'Mar, A.'

_publ_section_title
;
 Structures of the quaternary iron germanium antimonides R1-x (R, Fe)6 Ge4
 (Ge, Sb)2 (R= Ti, Cr, Mn), filled derivatives of Fe Ge1-x Sbx
;
_journal_name_full 'Journal of Alloys Compd.'
_journal_page_first 103
_journal_page_last 112
_journal_volume 322
_journal_year 2001
_chemical_formula_sum 'Fe4.62 Ge4.85 Mn1.78 Sb1.15'
_chemical_name_systematic 'Mn0.4 (Mn1.38 Fe4.62) Ge4 (Ge0.85 Sb1.15)'
_space_group_IT_number 191
_symmetry_space_group_name_Hall '-P 6 2'
_symmetry_space_group_name_H-M 'P 6/m m m'
_cell_angle_alpha 90
_cell_angle_beta 90
_cell_angle_gamma 120
_cell_formula_units_Z 3
_cell_length_a 8.9099
_cell_length_b 8.9099
_cell_length_c 7.9665
_cell_volume 547.701
_citation_journal_id_ASTM JALCEU
_cod_data_source_file Mills_JALCEU_2001_116.cif
_cod_data_source_block Fe4.62Ge4.85Mn1.78Sb1.15
_cod_original_cell_volume 547.7014
_cod_database_code 1535368

loop_
_symmetry_equiv_pos_as_xyz
x,y,z
x-y,x,z
-y,x-y,z
-x,-y,z
-x+y,-x,z
y,-x+y,z
-y,-x,-z
x-y,-y,-z
x,x-y,-z
y,x,-z
-x+y,y,-z
-x,-x+y,-z
-x,-y,-z
-x+y,-x,-z
y,-x+y,-z
x,y,-z
x-y,x,-z
-y,x-y,-z
y,x,z
-x+y,y,z
-x,-x+y,z
-y,-x,z
x-y,-y,z
x,x-y,z

loop_
_atom_site_label
_atom_site_type_symbol
_atom_site_fract_x
_atom_site_fract_y
_atom_site_fract_z
_atom_site_occupancy
_atom_site_U_iso_or_equiv
Ge2 Ge 0.34499 0 0 1 0.0
Mn2 Mn 0 0 0.5 0.15 0.0
Fe1 Fe 0.16896 0.33792 0.2451 0.77 0.0
Sb2 Sb 0 0 0.1785 0.79 0.0
Mn4 Mn 0.5 0 0.2585 0.23 0.0
Ge3 Ge 0.3333 0.6667 0.3281 0.53 0.0
Mn1 Mn 0.3333 0.6667 0 0.52 0.0
Fe2 Fe 0.5 0 0.2585 0.77 0.0
Sb1 Sb 0.3333 0.6667 0.3281 0.47 0.0
Ge4 Ge 0 0 0.1785 0.21 0.0
Mn3 Mn 0.16896 0.33792 0.2451 0.23 0.0
Ge1 Ge 0.31627 0 0.5 1 0.0
